data_4127797
loop_
_publ_author_name
'Yu, Xuerong'
'Xiao, Lianghong'
'Wang, Zechun'
'Luo, Tuoping'

_publ_section_title
;
 Scalable Total Synthesis of (-)-Vinigrol.
;
_journal_issue 8
_journal_name_full 'Journal of the American Chemical Society'
_journal_page_first 3440
_journal_page_last 3443
_journal_paper_doi 10.1021/jacs.9b00621
_journal_volume 141
_journal_year 2019
_chemical_absolute_configuration syn
_chemical_formula_moiety 'C15 H30 O2'
_chemical_formula_sum 'C15 H30 O2'
_chemical_formula_weight 242.39
_space_group_crystal_system hexagonal
_space_group_IT_number 173
_space_group_name_Hall 'P 6c'
_space_group_name_H-M_alt 'P 63'
_symmetry_space_group_name_Hall 'P 6c'
_symmetry_space_group_name_H-M 'P 63'
_atom_sites_solution_hydrogens geom
_atom_sites_solution_primary direct
_audit_creation_date 2017-06-15
_audit_creation_method
;
Olex2 1.2
(compiled 2016.02.19 svn.r3266 for OlexSys, GUI svn.r5155)
;
_cell_angle_alpha 90
_cell_angle_beta 90
_cell_angle_gamma 120
_cell_formula_units_Z 18
_cell_length_a 28.5768(2)
_cell_length_b 28.5768(2)
_cell_length_c 9.68441(9)
_cell_measurement_reflns_used 26415
_cell_measurement_temperature 100
_cell_measurement_theta_max 68.7810
_cell_measurement_theta_min 1.6840
_cell_volume 6849.06(9)
_computing_cell_refinement 'CrysAlisPro 1.171.39.6a (Rigaku OD, 2015)'
_computing_data_collection 'CrysAlisPro 1.171.39.6a (Rigaku OD, 2015)'
_computing_data_reduction 'CrysAlisPro 1.171.39.6a (Rigaku OD, 2015)'
_computing_molecular_graphics 'Olex2 (Dolomanov et al., 2009)'
_computing_publication_material 'Olex2 (Dolomanov et al., 2009)'
_computing_structure_refinement 'ShelXL (Sheldrick, 2015)'
_computing_structure_solution 'ShelXT (Sheldrick, 2015)'
_diffrn_ambient_temperature 100
_diffrn_detector 'CCD plate'
_diffrn_measured_fraction_theta_full 0.991
_diffrn_measured_fraction_theta_max 0.982
_diffrn_measurement_details
;
List of Runs (angles in degrees, time in seconds):

  # Type    Start    End  Width  t~exp~   \w     \q     \k     \f   Frames
--------------------------------------------------------------------------
  1  \w    -80.00  22.00   1.00    1.00    --    0.00  60.00   0.00  102
  2  \w   -135.00 -15.00   1.00    1.00    --  -45.00  60.00 180.00  120
  3  \w   -135.00  30.00   1.00    1.00    --  -45.00  60.00 240.00  165
  4  \w   -174.00 -16.00   1.00    5.00    --  -90.00  60.00 180.00  158
  5  \w   -180.00 -40.00   1.00    5.00    --  -90.00  20.00 180.00  140
  6  \w   -180.00 -60.00   1.00    5.00    --  -90.00  60.00 120.00  120
;
_diffrn_measurement_device 'abstract diffractometer'
_diffrn_measurement_device_type 'dtrek-CrysAlisPro-abstract goniometer imported rigaku-d*trek images'
_diffrn_measurement_method '\w scans'
_diffrn_orient_matrix_type 'CrysAlisPro convention (1999,Acta A55,543-557)'
_diffrn_orient_matrix_UB_11 -0.0537993000
_diffrn_orient_matrix_UB_12 -0.0540024000
_diffrn_orient_matrix_UB_13 -0.0006413000
_diffrn_orient_matrix_UB_21 0.0312629000
_diffrn_orient_matrix_UB_22 -0.0308775000
_diffrn_orient_matrix_UB_23 0.0093908000
_diffrn_orient_matrix_UB_31 -0.0020417000
_diffrn_orient_matrix_UB_32 0.0016630000
_diffrn_orient_matrix_UB_33 0.1588100000
_diffrn_radiation_monochromator graphite
_diffrn_radiation_probe x-ray
_diffrn_radiation_type CuK\a
_diffrn_radiation_wavelength 1.54184
_diffrn_reflns_av_R_equivalents 0.0374
_diffrn_reflns_av_unetI/netI 0.0206
_diffrn_reflns_Laue_measured_fraction_full 0.991
_diffrn_reflns_Laue_measured_fraction_max 0.982
_diffrn_reflns_limit_h_max 34
_diffrn_reflns_limit_h_min -23
_diffrn_reflns_limit_k_max 29
_diffrn_reflns_limit_k_min -32
_diffrn_reflns_limit_l_max 11
_diffrn_reflns_limit_l_min -9
_diffrn_reflns_number 39625
_diffrn_reflns_point_group_measured_fraction_full 0.863
_diffrn_reflns_point_group_measured_fraction_max 0.852
_diffrn_reflns_theta_full 67.684
_diffrn_reflns_theta_max 68.799
_diffrn_reflns_theta_min 1.785
_diffrn_source 'fine-focus sealed X-ray tube'
_diffrn_source_type 'Enhance (Cu) X-ray Source'
_exptl_absorpt_coefficient_mu 0.519
_exptl_absorpt_correction_T_max 1.00000
_exptl_absorpt_correction_T_min 0.59717
_exptl_absorpt_correction_type multi-scan
_exptl_absorpt_process_details
;
CrysAlisPro 1.171.39.6a (Rigaku Oxford Diffraction, 2015)
Empirical absorption correction using spherical harmonics,
 implemented in SCALE3 ABSPACK scaling algorithm.
;
_exptl_crystal_colour 'clear light colourless'
_exptl_crystal_colour_lustre clear
_exptl_crystal_colour_modifier light
_exptl_crystal_colour_primary colourless
_exptl_crystal_density_diffrn 1.058
_exptl_crystal_description block
_exptl_crystal_F_000 2448
_exptl_crystal_size_max 0.8
_exptl_crystal_size_mid 0.47
_exptl_crystal_size_min 0.36
_refine_diff_density_max 0.208
_refine_diff_density_min -0.147
_refine_diff_density_rms 0.035
_refine_ls_abs_structure_details
;
 Flack x determined using 2439 quotients [(I+)-(I-)]/[(I+)+(I-)]
 (Parsons, Flack and Wagner, Acta Cryst. B69 (2013) 249-259).
;
_refine_ls_abs_structure_Flack 0.09(10)
_refine_ls_extinction_method none
_refine_ls_goodness_of_fit_ref 1.068
_refine_ls_hydrogen_treatment constr
_refine_ls_matrix_type full
_refine_ls_number_parameters 478
_refine_ls_number_reflns 7215
_refine_ls_number_restraints 1
_refine_ls_restrained_S_all 1.068
_refine_ls_R_factor_all 0.0491
_refine_ls_R_factor_gt 0.0437
_refine_ls_shift/su_max 0.000
_refine_ls_shift/su_mean 0.000
_refine_ls_structure_factor_coef Fsqd
_refine_ls_weighting_details 'w=1/[\s^2^(Fo^2^)+(0.0550P)^2^+3.7880P] where P=(Fo^2^+2Fc^2^)/3'
_refine_ls_weighting_scheme calc
_refine_ls_wR_factor_gt 0.1147
_refine_ls_wR_factor_ref 0.1230
_reflns_Friedel_coverage 0.631
_reflns_Friedel_fraction_full 0.718
_reflns_Friedel_fraction_max 0.704
_reflns_number_gt 6901
_reflns_number_total 7215
_reflns_threshold_expression 'I > 2\s(I)'
_cod_data_source_file ja9b00621_si_006.cif
_cod_data_source_block yxr-12-6
_cod_depositor_comments
;

2020-08-12
Z value and formula fixed to values more according to usual
chemical conventions.                 miguel
;
_cod_original_formula_sum 'C45 H90 O6'
_cod_original_formula_weight 727.16
_cod_original_formula_moiety '3(C15 H30 O2)'
_cod_original_formula_units_Z 6
_cod_original_cell_volume 6849.08(12)
_cod_database_code 4127797
_shelx_space_group_comment
;
The symmetry employed for this shelxl refinement is uniquely defined
by the following loop, which should always be used as a source of
symmetry information in preference to the above space-group names.
They are only intended as comments.
;
_reflns_odcompleteness_completeness 98.36
_reflns_odcompleteness_iscentric 1
_reflns_odcompleteness_theta 68.68
_olex2_refinement_description
;
1. Fixed Uiso
 At 1.2 times of:
  All C(H) groups, All C(H,H) groups
 At 1.5 times of:
  All C(H,H,H) groups, All O(H) groups
2.a Ternary CH refined with riding coordinates:
 C1(H1A), C3(H3), C6(H6), C7(H7), C10(H10), C12(H12), C1"(H1"A), C3"(H3"),
 C6"(H6"), C7"(H7"), C10"(H10"), C12"(H12"), C1'(H1'A), C3'(H3'), C6'(H6'),
 C7'(H7'), C10'(H10'), C12'(H12')
2.b Secondary CH2 refined with riding coordinates:
 C2(H2A,H2B), C4(H4A,H4B), C5(H5A,H5B), C8(H8A,H8B), C9(H9A,H9B), C2"(H2"A,
 H2"B), C4"(H4"A,H4"B), C5"(H5"A,H5"B), C8"(H8"A,H8"B), C9"(H9"A,H9"B),
 C2'(H2'A,H2'B), C4'(H4'A,H4'B), C5'(H5'A,H5'B), C8'(H8'A,H8'B), C9'(H9'A,H9'B)
2.c Idealised Me refined as rotating group:
 C11(H11A,H11B,H11C), C13(H13A,H13B,H13C), C14(H14A,H14B,H14C), C15(H15A,H15B,
 H15C), C11"(H11D,H11E,H11F), C13"(H13D,H13E,H13F), C14"(H14D,H14E,H14F),
 C15"(H15D,H15E,H15F), C11'(H11G,H11H,H11I), C13'(H13G,H13H,H13I), C14'(H14G,
 H14H,H14I), C15'(H15G,H15H,H15I)
2.d Idealised tetrahedral OH refined as rotating group:
 O1(H1), O2(H2), O1"(H1"), O2"(H2"), O1'(H1'), O2'(H2')
;
_shelx_shelxl_version_number 2014/7
_olex2_submission_special_instructions 'No special instructions were received'
_oxdiff_exptl_absorpt_empirical_details
;
Empirical correction (ABSPACK) includes:
- Absorption correction using spherical harmonics
- Frame scaling
- Detector area scaling
;
_oxdiff_exptl_absorpt_empirical_full_max 1.386
_oxdiff_exptl_absorpt_empirical_full_min 0.624

loop_
_space_group_symop_operation_xyz
'x, y, z'
'-y, x-y, z'
'-x+y, -x, z'
'-x, -y, z+1/2'
'y, -x+y, z+1/2'
'x-y, x, z+1/2'

loop_
_atom_site_label
_atom_site_type_symbol
_atom_site_fract_x
_atom_site_fract_y
_atom_site_fract_z
_atom_site_U_iso_or_equiv
_atom_site_adp_type
_atom_site_occupancy
_atom_site_site_symmetry_order
_atom_site_calc_flag
_atom_site_refinement_flags_posn
O1 O 0.29431(8) 0.23699(9) 1.1759(2) 0.0307(5) Uani 1 1 d .
H1 H 0.3228 0.2423 1.2150 0.046 Uiso 1 1 calc GR
O2 O 0.27694(8) 0.03614(8) 0.8095(2) 0.0301(5) Uani 1 1 d .
H2 H 0.2607 0.0065 0.7673 0.045 Uiso 1 1 calc GR
C1 C 0.24396(11) 0.03626(11) 0.9197(3) 0.0227(6) Uani 1 1 d .
H1A H 0.2323 0.0029 0.9762 0.027 Uiso 1 1 calc R
C2 C 0.19322(11) 0.03327(11) 0.8557(3) 0.0226(6) Uani 1 1 d .
H2A H 0.1765 0.0011 0.7950 0.027 Uiso 1 1 calc R
H2B H 0.2057 0.0652 0.7951 0.027 Uiso 1 1 calc R
C3 C 0.14778(10) 0.03054(11) 0.9477(3) 0.0235(6) Uani 1 1 d .
H3 H 0.1180 0.0245 0.8830 0.028 Uiso 1 1 calc R
C4 C 0.16250(11) 0.08321(12) 1.0257(3) 0.0251(6) Uani 1 1 d .
H4A H 0.1293 0.0792 1.0689 0.030 Uiso 1 1 calc R
H4B H 0.1879 0.0879 1.1010 0.030 Uiso 1 1 calc R
C5 C 0.18808(11) 0.13463(11) 0.9370(3) 0.0237(6) Uani 1 1 d .
H5A H 0.1585 0.1383 0.8951 0.028 Uiso 1 1 calc R
H5B H 0.2080 0.1294 0.8605 0.028 Uiso 1 1 calc R
C6 C 0.22690(11) 0.18831(11) 1.0090(3) 0.0247(6) Uani 1 1 d .
H6 H 0.2045 0.1955 1.0759 0.030 Uiso 1 1 calc R
C7 C 0.27283(11) 0.18881(11) 1.0938(3) 0.0242(6) Uani 1 1 d .
H7 H 0.2566 0.1569 1.1573 0.029 Uiso 1 1 calc R
C8 C 0.31936(10) 0.18899(10) 1.0151(3) 0.0227(6) Uani 1 1 d .
H8A H 0.3474 0.1940 1.0829 0.027 Uiso 1 1 calc R
H8B H 0.3355 0.2208 0.9533 0.027 Uiso 1 1 calc R
C9 C 0.30559(10) 0.13888(10) 0.9280(3) 0.0205(6) Uani 1 1 d .
H9A H 0.3391 0.1442 0.8833 0.025 Uiso 1 1 calc R
H9B H 0.2803 0.1357 0.8539 0.025 Uiso 1 1 calc R
C10 C 0.28003(10) 0.08532(10) 1.0096(3) 0.0204(6) Uani 1 1 d .
H10 H 0.2569 0.0876 1.0837 0.025 Uiso 1 1 calc R
C11 C 0.32361(12) 0.07761(12) 1.0800(3) 0.0281(7) Uani 1 1 d .
H11A H 0.3451 0.0722 1.0096 0.042 Uiso 1 1 calc GR
H11B H 0.3065 0.0459 1.1406 0.042 Uiso 1 1 calc GR
H11C H 0.3472 0.1098 1.1348 0.042 Uiso 1 1 calc GR
C12 C 0.12332(11) -0.01903(12) 1.0458(4) 0.0319(7) Uani 1 1 d .
H12 H 0.1506 -0.0123 1.1191 0.038 Uiso 1 1 calc R
C13 C 0.10995(14) -0.07142(13) 0.9723(4) 0.0405(9) Uani 1 1 d .
H13A H 0.0865 -0.0767 0.8931 0.061 Uiso 1 1 calc GR
H13B H 0.0914 -0.1018 1.0364 0.061 Uiso 1 1 calc GR
H13C H 0.1434 -0.0694 0.9401 0.061 Uiso 1 1 calc GR
C14 C 0.07236(13) -0.02587(16) 1.1166(4) 0.0457(10) Uani 1 1 d .
H14A H 0.0821 0.0047 1.1788 0.069 Uiso 1 1 calc GR
H14B H 0.0553 -0.0596 1.1697 0.069 Uiso 1 1 calc GR
H14C H 0.0470 -0.0271 1.0465 0.069 Uiso 1 1 calc GR
C15 C 0.24844(13) 0.23418(12) 0.9040(4) 0.0313(7) Uani 1 1 d .
H15A H 0.2731 0.2683 0.9500 0.047 Uiso 1 1 calc GR
H15B H 0.2182 0.2365 0.8636 0.047 Uiso 1 1 calc GR
H15C H 0.2678 0.2272 0.8308 0.047 Uiso 1 1 calc GR
O1" O 0.43446(9) 0.38111(8) 0.2082(3) 0.0332(6) Uani 1 1 d .
H1" H 0.4228 0.4014 0.2347 0.050 Uiso 1 1 calc GR
O2" O 0.61976(8) 0.57495(8) -0.1753(2) 0.0292(5) Uani 1 1 d .
H2" H 0.6491 0.5905 -0.2188 0.044 Uiso 1 1 calc GR
C1" C 0.62311(10) 0.54215(10) -0.0683(3) 0.0216(6) Uani 1 1 d .
H1"A H 0.6567 0.5650 -0.0135 0.026 Uiso 1 1 calc R
C2" C 0.62890(10) 0.49704(11) -0.1392(3) 0.0200(6) Uani 1 1 d .
H2"A H 0.6596 0.5148 -0.2042 0.024 Uiso 1 1 calc R
H2"B H 0.5960 0.4759 -0.1958 0.024 Uiso 1 1 calc R
C3" C 0.63741(10) 0.45610(10) -0.0541(3) 0.0200(6) Uani 1 1 d .
H3" H 0.6441 0.4341 -0.1233 0.024 Uiso 1 1 calc R
C4" C 0.58744(10) 0.41529(10) 0.0289(3) 0.0213(6) Uani 1 1 d .
H4"A H 0.5951 0.3880 0.0691 0.026 Uiso 1 1 calc R
H4"B H 0.5821 0.4347 0.1065 0.026 Uiso 1 1 calc R
C5" C 0.53424(10) 0.38563(10) -0.0534(3) 0.0216(6) Uani 1 1 d .
H5"A H 0.5357 0.4098 -0.1284 0.026 Uiso 1 1 calc R
H5"B H 0.5325 0.3535 -0.0974 0.026 Uiso 1 1 calc R
C6" C 0.48153(10) 0.36683(10) 0.0280(3) 0.0235(6) Uani 1 1 d .
H6" H 0.4783 0.3382 0.0931 0.028 Uiso 1 1 calc R
C7" C 0.47952(11) 0.41044(11) 0.1173(3) 0.0231(6) Uani 1 1 d .
H7" H 0.5132 0.4285 0.1744 0.028 Uiso 1 1 calc R
C8" C 0.47296(11) 0.45424(11) 0.0437(3) 0.0252(7) Uani 1 1 d .
H8"A H 0.4672 0.4758 0.1148 0.030 Uiso 1 1 calc R
H8"B H 0.4398 0.4362 -0.0132 0.030 Uiso 1 1 calc R
C9" C 0.51982(10) 0.49326(10) -0.0493(3) 0.0218(6) Uani 1 1 d .
H9"A H 0.5103 0.5188 -0.0921 0.026 Uiso 1 1 calc R
H9"B H 0.5241 0.4723 -0.1247 0.026 Uiso 1 1 calc R
C10" C 0.57452(10) 0.52597(10) 0.0255(3) 0.0212(6) Uani 1 1 d .
H10" H 0.5758 0.5024 0.1001 0.025 Uiso 1 1 calc R
C11" C 0.57841(12) 0.57603(11) 0.0953(3) 0.0278(7) Uani 1 1 d .
H11D H 0.5783 0.6005 0.0247 0.042 Uiso 1 1 calc GR
H11E H 0.6119 0.5946 0.1489 0.042 Uiso 1 1 calc GR
H11F H 0.5474 0.5649 0.1570 0.042 Uiso 1 1 calc GR
C12" C 0.68840(11) 0.48309(11) 0.0380(3) 0.0231(6) Uani 1 1 d .
H12" H 0.6812 0.5015 0.1160 0.028 Uiso 1 1 calc R
C13" C 0.70040(13) 0.44095(13) 0.0996(4) 0.0334(8) Uani 1 1 d .
H13D H 0.6713 0.4176 0.1632 0.050 Uiso 1 1 calc GR
H13E H 0.7348 0.4592 0.1498 0.050 Uiso 1 1 calc GR
H13F H 0.7028 0.4190 0.0252 0.050 Uiso 1 1 calc GR
C14" C 0.73845(11) 0.52531(12) -0.0382(4) 0.0298(7) Uani 1 1 d .
H14D H 0.7444 0.5089 -0.1203 0.045 Uiso 1 1 calc GR
H14E H 0.7699 0.5389 0.0229 0.045 Uiso 1 1 calc GR
H14F H 0.7332 0.5553 -0.0662 0.045 Uiso 1 1 calc GR
C15" C 0.43319(11) 0.33951(12) -0.0701(4) 0.0308(7) Uani 1 1 d .
H15D H 0.3997 0.3272 -0.0179 0.046 Uiso 1 1 calc GR
H15E H 0.4328 0.3085 -0.1145 0.046 Uiso 1 1 calc GR
H15F H 0.4362 0.3654 -0.1409 0.046 Uiso 1 1 calc GR
O1' O 0.37120(8) 0.07947(8) 0.6702(2) 0.0270(5) Uani 1 1 d .
H1' H 0.3437 0.0748 0.7136 0.041 Uiso 1 1 calc GR
O2' O 0.38837(8) 0.28247(8) 0.3154(2) 0.0300(5) Uani 1 1 d .
H2' H 0.4031 0.3135 0.2800 0.045 Uiso 1 1 calc GR
C1' C 0.42070(11) 0.28206(10) 0.4274(3) 0.0233(6) Uani 1 1 d .
H1'A H 0.4314 0.3149 0.4852 0.028 Uiso 1 1 calc R
C2' C 0.47221(11) 0.28634(11) 0.3659(3) 0.0227(6) Uani 1 1 d .
H2'A H 0.4893 0.3193 0.3079 0.027 Uiso 1 1 calc R
H2'B H 0.4607 0.2552 0.3027 0.027 Uiso 1 1 calc R
C3' C 0.51707(10) 0.28831(11) 0.4594(3) 0.0236(6) Uani 1 1 d .
H3' H 0.5479 0.2963 0.3964 0.028 Uiso 1 1 calc R
C4' C 0.50268(10) 0.23471(11) 0.5315(3) 0.0233(6) Uani 1 1 d .
H4'A H 0.5359 0.2384 0.5738 0.028 Uiso 1 1 calc R
H4'B H 0.4770 0.2286 0.6072 0.028 Uiso 1 1 calc R
C5' C 0.47775(10) 0.18452(11) 0.4377(3) 0.0214(6) Uani 1 1 d .
H5'A H 0.4580 0.1906 0.3624 0.026 Uiso 1 1 calc R
H5'B H 0.5076 0.1816 0.3948 0.026 Uiso 1 1 calc R
C6' C 0.43900(11) 0.12997(11) 0.5058(3) 0.0222(6) Uani 1 1 d .
H6' H 0.4612 0.1221 0.5715 0.027 Uiso 1 1 calc R
C7' C 0.39274(10) 0.12849(11) 0.5912(3) 0.0209(6) Uani 1 1 d .
H7' H 0.4086 0.1598 0.6565 0.025 Uiso 1 1 calc R
C8' C 0.34623(10) 0.12852(10) 0.5135(3) 0.0230(6) Uani 1 1 d .
H8'A H 0.3178 0.1224 0.5814 0.028 Uiso 1 1 calc R
H8'B H 0.3306 0.0974 0.4494 0.028 Uiso 1 1 calc R
C9' C 0.35964(10) 0.17943(10) 0.4302(3) 0.0206(6) Uani 1 1 d .
H9'A H 0.3261 0.1741 0.3863 0.025 Uiso 1 1 calc R
H9'B H 0.3851 0.1836 0.3555 0.025 Uiso 1 1 calc R
C10' C 0.38462(10) 0.23213(10) 0.5147(3) 0.0212(6) Uani 1 1 d .
H10' H 0.4077 0.2294 0.5883 0.025 Uiso 1 1 calc R
C11' C 0.34040(12) 0.23874(12) 0.5865(4) 0.0314(7) Uani 1 1 d .
H11G H 0.3193 0.2451 0.5170 0.047 Uiso 1 1 calc GR
H11H H 0.3571 0.2695 0.6500 0.047 Uiso 1 1 calc GR
H11I H 0.3166 0.2058 0.6384 0.047 Uiso 1 1 calc GR
C12' C 0.53920(11) 0.33576(12) 0.5637(3) 0.0295(7) Uani 1 1 d .
H12' H 0.5103 0.3276 0.6334 0.035 Uiso 1 1 calc R
C13' C 0.58867(13) 0.34168(15) 0.6404(4) 0.0417(9) Uani 1 1 d .
H13G H 0.5779 0.3099 0.6987 0.063 Uiso 1 1 calc GR
H13H H 0.6040 0.3742 0.6982 0.063 Uiso 1 1 calc GR
H13I H 0.6158 0.3448 0.5733 0.063 Uiso 1 1 calc GR
C14' C 0.55398(14) 0.38959(13) 0.4949(4) 0.0426(9) Uani 1 1 d .
H14G H 0.5796 0.3967 0.4196 0.064 Uiso 1 1 calc GR
H14H H 0.5705 0.4187 0.5632 0.064 Uiso 1 1 calc GR
H14I H 0.5213 0.3879 0.4577 0.064 Uiso 1 1 calc GR
C15' C 0.41778(13) 0.08540(12) 0.3969(3) 0.0289(7) Uani 1 1 d .
H15G H 0.3925 0.0508 0.4400 0.043 Uiso 1 1 calc GR
H15H H 0.4481 0.0832 0.3567 0.043 Uiso 1 1 calc GR
H15I H 0.3991 0.0936 0.3242 0.043 Uiso 1 1 calc GR

loop_
_atom_site_aniso_label
_atom_site_aniso_U_11
_atom_site_aniso_U_22
_atom_site_aniso_U_33
_atom_site_aniso_U_23
_atom_site_aniso_U_13
_atom_site_aniso_U_12
O1 0.0271(11) 0.0358(11) 0.0365(14) -0.0162(10) -0.0093(10) 0.0213(10)
O2 0.0229(10) 0.0197(10) 0.0389(14) -0.0102(10) 0.0068(10) 0.0042(8)
C1 0.0206(13) 0.0184(12) 0.0266(17) 0.0032(12) 0.0050(12) 0.0078(11)
C2 0.0216(13) 0.0202(13) 0.0192(16) -0.0002(11) -0.0011(12) 0.0052(11)
C3 0.0146(12) 0.0305(14) 0.0193(15) 0.0065(13) -0.0014(12) 0.0068(11)
C4 0.0167(12) 0.0379(15) 0.0210(16) 0.0006(14) 0.0004(12) 0.0139(12)
C5 0.0205(13) 0.0329(15) 0.0218(16) -0.0022(13) -0.0028(12) 0.0164(12)
C6 0.0256(13) 0.0329(15) 0.0232(16) -0.0045(13) -0.0001(13) 0.0204(12)
C7 0.0234(14) 0.0267(14) 0.0256(17) -0.0058(13) -0.0008(12) 0.0149(12)
C8 0.0193(12) 0.0206(13) 0.0287(17) -0.0031(13) -0.0021(12) 0.0105(10)
C9 0.0172(12) 0.0183(12) 0.0247(16) -0.0017(12) 0.0023(12) 0.0081(10)
C10 0.0169(12) 0.0218(13) 0.0231(15) 0.0003(12) 0.0014(12) 0.0100(10)
C11 0.0253(14) 0.0289(15) 0.0328(19) -0.0018(14) -0.0032(13) 0.0156(12)
C12 0.0188(13) 0.0375(16) 0.0295(19) 0.0108(15) 0.0010(13) 0.0068(12)
C13 0.0336(17) 0.0295(16) 0.040(2) 0.0110(15) 0.0003(15) 0.0019(13)
C14 0.0265(16) 0.058(2) 0.044(2) 0.0302(19) 0.0120(16) 0.0154(16)
C15 0.0352(16) 0.0293(15) 0.036(2) -0.0043(14) -0.0004(14) 0.0214(13)
O1" 0.0345(12) 0.0208(10) 0.0470(16) 0.0098(10) 0.0211(11) 0.0160(9)
O2" 0.0206(10) 0.0313(11) 0.0383(14) 0.0167(10) 0.0080(9) 0.0149(9)
C1" 0.0188(12) 0.0188(12) 0.0265(16) 0.0030(12) -0.0034(12) 0.0090(10)
C2" 0.0162(12) 0.0231(13) 0.0187(15) 0.0005(12) -0.0002(11) 0.0083(11)
C3" 0.0219(13) 0.0208(12) 0.0199(15) -0.0035(12) -0.0029(12) 0.0125(11)
C4" 0.0245(13) 0.0204(12) 0.0231(16) -0.0007(12) -0.0006(13) 0.0145(11)
C5" 0.0233(13) 0.0183(12) 0.0231(16) -0.0018(12) 0.0019(13) 0.0103(10)
C6" 0.0224(13) 0.0176(12) 0.0308(18) 0.0057(12) 0.0043(13) 0.0102(10)
C7" 0.0205(13) 0.0204(13) 0.0288(18) 0.0046(12) 0.0065(12) 0.0105(11)
C8" 0.0210(13) 0.0209(13) 0.0362(19) 0.0002(13) 0.0020(13) 0.0123(11)
C9" 0.0198(13) 0.0209(12) 0.0260(17) 0.0045(12) 0.0012(12) 0.0112(11)
C10" 0.0234(13) 0.0174(12) 0.0237(16) 0.0022(12) -0.0019(12) 0.0108(10)
C11" 0.0304(15) 0.0227(14) 0.0300(19) -0.0003(13) -0.0007(13) 0.0130(12)
C12" 0.0237(13) 0.0248(13) 0.0239(16) -0.0038(13) -0.0039(13) 0.0145(11)
C13" 0.0299(15) 0.0334(16) 0.040(2) -0.0036(15) -0.0151(15) 0.0182(13)
C14" 0.0214(14) 0.0350(16) 0.0319(19) -0.0022(14) -0.0070(13) 0.0131(12)
C15" 0.0235(14) 0.0232(14) 0.040(2) 0.0010(14) 0.0025(14) 0.0073(12)
O1' 0.0232(10) 0.0270(10) 0.0333(13) 0.0115(10) 0.0069(9) 0.0144(9)
O2' 0.0251(10) 0.0194(9) 0.0396(14) 0.0076(10) -0.0056(10) 0.0067(8)
C1' 0.0226(13) 0.0182(12) 0.0271(17) -0.0015(13) -0.0019(13) 0.0088(11)
C2' 0.0208(13) 0.0190(13) 0.0219(16) -0.0012(12) -0.0010(12) 0.0052(11)
C3' 0.0162(12) 0.0253(13) 0.0233(17) -0.0042(13) 0.0023(12) 0.0058(11)
C4' 0.0164(12) 0.0320(14) 0.0191(16) -0.0021(13) -0.0005(12) 0.0104(11)
C5' 0.0194(12) 0.0274(14) 0.0196(15) 0.0017(13) 0.0038(12) 0.0133(11)
C6' 0.0226(13) 0.0264(13) 0.0217(16) 0.0010(13) -0.0021(12) 0.0153(11)
C7' 0.0196(13) 0.0189(13) 0.0242(16) 0.0019(12) -0.0012(12) 0.0095(11)
C8' 0.0170(12) 0.0192(12) 0.0307(17) 0.0013(13) -0.0001(12) 0.0073(10)
C9' 0.0168(12) 0.0201(12) 0.0241(16) 0.0010(12) -0.0026(12) 0.0084(10)
C10' 0.0188(12) 0.0225(13) 0.0233(15) -0.0005(13) -0.0025(12) 0.0110(11)
C11' 0.0284(15) 0.0311(15) 0.039(2) 0.0008(15) 0.0045(14) 0.0182(13)
C12' 0.0189(13) 0.0323(15) 0.0294(18) -0.0105(14) -0.0010(12) 0.0068(12)
C13' 0.0264(16) 0.049(2) 0.043(2) -0.0243(18) -0.0092(15) 0.0136(15)
C14' 0.0359(17) 0.0248(15) 0.051(2) -0.0108(16) -0.0005(17) 0.0032(13)
C15' 0.0338(16) 0.0269(15) 0.0300(19) 0.0001(13) -0.0024(14) 0.0182(13)

loop_
_atom_type_symbol
_atom_type_description
_atom_type_scat_dispersion_real
_atom_type_scat_dispersion_imag
_atom_type_scat_source
C C 0.0181 0.0091 'International Tables Vol C Tables 4.2.6.8 and 6.1.1.4'
H H 0.0000 0.0000 'International Tables Vol C Tables 4.2.6.8 and 6.1.1.4'
O O 0.0492 0.0322 'International Tables Vol C Tables 4.2.6.8 and 6.1.1.4'

loop_
_geom_angle_atom_site_label_1
_geom_angle_atom_site_label_2
_geom_angle_atom_site_label_3
_geom_angle
C7 O1 H1 109.5
C1 O2 H2 109.5
O2 C1 H1A 108.2
O2 C1 C2 107.7(2)
O2 C1 C10 106.6(2)
C2 C1 H1A 108.2
C10 C1 H1A 108.2
C10 C1 C2 117.7(2)
C1 C2 H2A 107.1
C1 C2 H2B 107.1
C1 C2 C3 121.0(2)
H2A C2 H2B 106.8
C3 C2 H2A 107.1
C3 C2 H2B 107.1
C2 C3 H3 105.6
C2 C3 C12 112.5(2)
C4 C3 C2 114.9(2)
C4 C3 H3 105.6
C4 C3 C12 111.7(3)
C12 C3 H3 105.6
C3 C4 H4A 108.5
C3 C4 H4B 108.5
H4A C4 H4B 107.5
C5 C4 C3 115.3(2)
C5 C4 H4A 108.5
C5 C4 H4B 108.5
C4 C5 H5A 107.9
C4 C5 H5B 107.9
C4 C5 C6 117.5(2)
H5A C5 H5B 107.2
C6 C5 H5A 107.9
C6 C5 H5B 107.9
C5 C6 H6 106.3
C5 C6 C7 115.9(2)
C7 C6 H6 106.3
C15 C6 C5 109.5(3)
C15 C6 H6 106.3
C15 C6 C7 111.8(2)
O1 C7 C6 104.9(2)
O1 C7 H7 108.3
O1 C7 C8 108.6(2)
C6 C7 H7 108.3
C8 C7 C6 117.9(3)
C8 C7 H7 108.3
C7 C8 H8A 108.1
C7 C8 H8B 108.1
C7 C8 C9 117.0(2)
H8A C8 H8B 107.3
C9 C8 H8A 108.1
C9 C8 H8B 108.1
C8 C9 H9A 108.6
C8 C9 H9B 108.6
C8 C9 C10 114.7(2)
H9A C9 H9B 107.6
C10 C9 H9A 108.6
C10 C9 H9B 108.6
C1 C10 C9 112.7(2)
C1 C10 H10 107.6
C9 C10 H10 107.6
C11 C10 C1 110.2(2)
C11 C10 C9 110.8(2)
C11 C10 H10 107.6
C10 C11 H11A 109.5
C10 C11 H11B 109.5
C10 C11 H11C 109.5
H11A C11 H11B 109.5
H11A C11 H11C 109.5
H11B C11 H11C 109.5
C3 C12 H12 107.9
C13 C12 C3 112.8(3)
C13 C12 H12 107.9
C13 C12 C14 109.2(3)
C14 C12 C3 110.9(3)
C14 C12 H12 107.9
C12 C13 H13A 109.5
C12 C13 H13B 109.5
C12 C13 H13C 109.5
H13A C13 H13B 109.5
H13A C13 H13C 109.5
H13B C13 H13C 109.5
C12 C14 H14A 109.5
C12 C14 H14B 109.5
C12 C14 H14C 109.5
H14A C14 H14B 109.5
H14A C14 H14C 109.5
H14B C14 H14C 109.5
C6 C15 H15A 109.5
C6 C15 H15B 109.5
C6 C15 H15C 109.5
H15A C15 H15B 109.5
H15A C15 H15C 109.5
H15B C15 H15C 109.5
C7" O1" H1" 109.5
C1" O2" H2" 109.5
O2" C1" H1"A 108.2
O2" C1" C2" 107.2(2)
O2" C1" C10" 106.3(2)
C2" C1" H1"A 108.2
C10" C1" H1"A 108.2
C10" C1" C2" 118.3(2)
C1" C2" H2"A 107.0
C1" C2" H2"B 107.0
C1" C2" C3" 121.2(2)
H2"A C2" H2"B 106.8
C3" C2" H2"A 107.0
C3" C2" H2"B 107.0
C2" C3" H3" 105.7
C2" C3" C12" 113.3(2)
C4" C3" C2" 114.4(2)
C4" C3" H3" 105.7
C4" C3" C12" 111.2(2)
C12" C3" H3" 105.7
C3" C4" H4"A 108.4
C3" C4" H4"B 108.4
H4"A C4" H4"B 107.4
C5" C4" C3" 115.6(2)
C5" C4" H4"A 108.4
C5" C4" H4"B 108.4
C4" C5" H5"A 108.1
C4" C5" H5"B 108.1
H5"A C5" H5"B 107.3
C6" C5" C4" 116.8(2)
C6" C5" H5"A 108.1
C6" C5" H5"B 108.1
C5" C6" H6" 106.4
C5" C6" C7" 115.5(2)
C7" C6" H6" 106.4
C15" C6" C5" 109.6(3)
C15" C6" H6" 106.4
C15" C6" C7" 111.8(2)
O1" C7" C6" 104.9(2)
O1" C7" H7" 108.3
O1" C7" C8" 108.8(2)
C6" C7" H7" 108.3
C8" C7" C6" 118.0(3)
C8" C7" H7" 108.3
C7" C8" H8"A 108.1
C7" C8" H8"B 108.1
C7" C8" C9" 116.6(2)
H8"A C8" H8"B 107.3
C9" C8" H8"A 108.1
C9" C8" H8"B 108.1
C8" C9" H9"A 108.6
C8" C9" H9"B 108.6
C8" C9" C10" 114.6(2)
H9"A C9" H9"B 107.6
C10" C9" H9"A 108.6
C10" C9" H9"B 108.6
C1" C10" C9" 113.4(2)
C1" C10" H10" 107.4
C1" C10" C11" 110.4(2)
C9" C10" H10" 107.4
C11" C10" C9" 110.5(2)
C11" C10" H10" 107.4
C10" C11" H11D 109.5
C10" C11" H11E 109.5
C10" C11" H11F 109.5
H11D C11" H11E 109.5
H11D C11" H11F 109.5
H11E C11" H11F 109.5
C3" C12" H12" 107.9
C13" C12" C3" 111.0(2)
C13" C12" H12" 107.9
C14" C12" C3" 113.1(2)
C14" C12" H12" 107.9
C14" C12" C13" 108.7(2)
C12" C13" H13D 109.5
C12" C13" H13E 109.5
C12" C13" H13F 109.5
H13D C13" H13E 109.5
H13D C13" H13F 109.5
H13E C13" H13F 109.5
C12" C14" H14D 109.5
C12" C14" H14E 109.5
C12" C14" H14F 109.5
H14D C14" H14E 109.5
H14D C14" H14F 109.5
H14E C14" H14F 109.5
C6" C15" H15D 109.5
C6" C15" H15E 109.5
C6" C15" H15F 109.5
H15D C15" H15E 109.5
H15D C15" H15F 109.5
H15E C15" H15F 109.5
C7' O1' H1' 109.5
C1' O2' H2' 109.5
O2' C1' H1'A 108.2
O2' C1' C2' 107.6(2)
O2' C1' C10' 106.9(2)
C2' C1' H1'A 108.2
C10' C1' H1'A 108.2
C10' C1' C2' 117.4(2)
C1' C2' H2'A 107.0
C1' C2' H2'B 107.0
C1' C2' C3' 121.3(3)
H2'A C2' H2'B 106.7
C3' C2' H2'A 107.0
C3' C2' H2'B 107.0
C2' C3' H3' 105.7
C2' C3' C12' 112.4(2)
C4' C3' C2' 115.1(2)
C4' C3' H3' 105.7
C4' C3' C12' 111.3(3)
C12' C3' H3' 105.7
C3' C4' H4'A 108.4
C3' C4' H4'B 108.4
H4'A C4' H4'B 107.5
C5' C4' C3' 115.4(2)
C5' C4' H4'A 108.4
C5' C4' H4'B 108.4
C4' C5' H5'A 108.0
C4' C5' H5'B 108.0
H5'A C5' H5'B 107.3
C6' C5' C4' 117.1(2)
C6' C5' H5'A 108.0
C6' C5' H5'B 108.0
C5' C6' H6' 106.5
C5' C6' C7' 115.5(2)
C7' C6' H6' 106.5
C15' C6' C5' 109.5(2)
C15' C6' H6' 106.5
C15' C6' C7' 111.7(2)
O1' C7' C6' 104.8(2)
O1' C7' H7' 108.4
O1' C7' C8' 108.3(2)
C6' C7' H7' 108.4
C8' C7' C6' 118.1(3)
C8' C7' H7' 108.4
C7' C8' H8'A 108.0
C7' C8' H8'B 108.0
C7' C8' C9' 117.0(2)
H8'A C8' H8'B 107.3
C9' C8' H8'A 108.0
C9' C8' H8'B 108.0
C8' C9' H9'A 108.5
C8' C9' H9'B 108.5
C8' C9' C10' 114.9(2)
H9'A C9' H9'B 107.5
C10' C9' H9'A 108.5
C10' C9' H9'B 108.5
C1' C10' C9' 112.6(2)
C1' C10' H10' 107.7
C1' C10' C11' 110.3(2)
C9' C10' H10' 107.7
C11' C10' C9' 110.7(2)
C11' C10' H10' 107.7
C10' C11' H11G 109.5
C10' C11' H11H 109.5
C10' C11' H11I 109.5
H11G C11' H11H 109.5
H11G C11' H11I 109.5
H11H C11' H11I 109.5
C3' C12' H12' 108.0
C13' C12' C3' 111.3(3)
C13' C12' H12' 108.0
C13' C12' C14' 109.0(3)
C14' C12' C3' 112.5(3)
C14' C12' H12' 108.0
C12' C13' H13G 109.5
C12' C13' H13H 109.5
C12' C13' H13I 109.5
H13G C13' H13H 109.5
H13G C13' H13I 109.5
H13H C13' H13I 109.5
C12' C14' H14G 109.5
C12' C14' H14H 109.5
C12' C14' H14I 109.5
H14G C14' H14H 109.5
H14G C14' H14I 109.5
H14H C14' H14I 109.5
C6' C15' H15G 109.5
C6' C15' H15H 109.5
C6' C15' H15I 109.5
H15G C15' H15H 109.5
H15G C15' H15I 109.5
H15H C15' H15I 109.5

loop_
_geom_bond_atom_site_label_1
_geom_bond_atom_site_label_2
_geom_bond_distance
O1 H1 0.8400
O1 C7 1.435(3)
O2 H2 0.8400
O2 C1 1.425(3)
C1 H1A 1.0000
C1 C2 1.540(4)
C1 C10 1.530(4)
C2 H2A 0.9900
C2 H2B 0.9900
C2 C3 1.544(4)
C3 H3 1.0000
C3 C4 1.543(4)
C3 C12 1.552(4)
C4 H4A 0.9900
C4 H4B 0.9900
C4 C5 1.535(4)
C5 H5A 0.9900
C5 H5B 0.9900
C5 C6 1.539(4)
C6 H6 1.0000
C6 C7 1.543(4)
C6 C15 1.525(4)
C7 H7 1.0000
C7 C8 1.530(4)
C8 H8A 0.9900
C8 H8B 0.9900
C8 C9 1.534(4)
C9 H9A 0.9900
C9 H9B 0.9900
C9 C10 1.544(4)
C10 H10 1.0000
C10 C11 1.529(4)
C11 H11A 0.9800
C11 H11B 0.9800
C11 H11C 0.9800
C12 H12 1.0000
C12 C13 1.524(5)
C12 C14 1.531(4)
C13 H13A 0.9800
C13 H13B 0.9800
C13 H13C 0.9800
C14 H14A 0.9800
C14 H14B 0.9800
C14 H14C 0.9800
C15 H15A 0.9800
C15 H15B 0.9800
C15 H15C 0.9800
O1" H1" 0.8400
O1" C7" 1.434(3)
O2" H2" 0.8400
O2" C1" 1.432(3)
C1" H1"A 1.0000
C1" C2" 1.541(4)
C1" C10" 1.525(4)
C2" H2"A 0.9900
C2" H2"B 0.9900
C2" C3" 1.546(4)
C3" H3" 1.0000
C3" C4" 1.543(4)
C3" C12" 1.546(4)
C4" H4"A 0.9900
C4" H4"B 0.9900
C4" C5" 1.542(4)
C5" H5"A 0.9900
C5" H5"B 0.9900
C5" C6" 1.539(4)
C6" H6" 1.0000
C6" C7" 1.541(4)
C6" C15" 1.530(4)
C7" H7" 1.0000
C7" C8" 1.531(4)
C8" H8"A 0.9900
C8" H8"B 0.9900
C8" C9" 1.535(4)
C9" H9"A 0.9900
C9" H9"B 0.9900
C9" C10" 1.543(4)
C10" H10" 1.0000
C10" C11" 1.535(4)
C11" H11D 0.9800
C11" H11E 0.9800
C11" H11F 0.9800
C12" H12" 1.0000
C12" C13" 1.528(4)
C12" C14" 1.523(4)
C13" H13D 0.9800
C13" H13E 0.9800
C13" H13F 0.9800
C14" H14D 0.9800
C14" H14E 0.9800
C14" H14F 0.9800
C15" H15D 0.9800
C15" H15E 0.9800
C15" H15F 0.9800
O1' H1' 0.8400
O1' C7' 1.437(3)
O2' H2' 0.8400
O2' C1' 1.429(4)
C1' H1'A 1.0000
C1' C2' 1.535(4)
C1' C10' 1.531(4)
C2' H2'A 0.9900
C2' H2'B 0.9900
C2' C3' 1.548(4)
C3' H3' 1.0000
C3' C4' 1.540(4)
C3' C12' 1.550(4)
C4' H4'A 0.9900
C4' H4'B 0.9900
C4' C5' 1.538(4)
C5' H5'A 0.9900
C5' H5'B 0.9900
C5' C6' 1.538(4)
C6' H6' 1.0000
C6' C7' 1.542(4)
C6' C15' 1.526(4)
C7' H7' 1.0000
C7' C8' 1.527(4)
C8' H8'A 0.9900
C8' H8'B 0.9900
C8' C9' 1.535(4)
C9' H9'A 0.9900
C9' H9'B 0.9900
C9' C10' 1.540(4)
C10' H10' 1.0000
C10' C11' 1.535(4)
C11' H11G 0.9800
C11' H11H 0.9800
C11' H11I 0.9800
C12' H12' 1.0000
C12' C13' 1.529(4)
C12' C14' 1.530(5)
C13' H13G 0.9800
C13' H13H 0.9800
C13' H13I 0.9800
C14' H14G 0.9800
C14' H14H 0.9800
C14' H14I 0.9800
C15' H15G 0.9800
C15' H15H 0.9800
C15' H15I 0.9800

loop_
_geom_hbond_atom_site_label_D
_geom_hbond_atom_site_label_H
_geom_hbond_atom_site_label_A
_geom_hbond_distance_DH
_geom_hbond_distance_HA
_geom_hbond_distance_DA
_geom_hbond_angle_DHA
_geom_hbond_site_symmetry_A
O1 H1 O2' 0.84 1.90 2.692(3) 155.7 1_556
O2 H2 O1 0.84 1.83 2.658(3) 169.7 5_554
O1" H1" O2" 0.84 1.88 2.682(3) 160.4 4_665
O2" H2" O1' 0.84 1.83 2.667(3) 171.4 3_664
O1' H1' O2 0.84 1.90 2.697(3) 157.5 .
O2' H2' O1" 0.84 1.81 2.654(3) 178.4 .
